data_2204297
loop_
_publ_author_name
'Hulme, Ashley T.'
'Tocher, Derek A.'

_publ_section_title
;
 5-Fluorouracil--1,4-dioxane (4/1)
;
_journal_issue 10
_journal_name_full 'Acta Crystallographica Section E'
_journal_page_first o1781
_journal_page_last o1782
_journal_paper_doi 10.1107/S1600536804022251
_journal_volume 60
_journal_year 2004
_chemical_formula_moiety 'C4 H8 O2, 4C4 H3 F N2 O2'
_chemical_formula_sum 'C20 H20 F4 N8 O10'
_chemical_formula_weight 608.44
_chemical_name_systematic
;
5-Fluorouracil 1,4-dioxane (4/1)
;
_space_group_IT_number 2
_symmetry_cell_setting triclinic
_symmetry_space_group_name_Hall '-P 1'
_symmetry_space_group_name_H-M 'P -1'
_atom_sites_solution_hydrogens 'found from delta F'
_atom_sites_solution_primary direct
_atom_sites_solution_secondary difmap
_audit_creation_method SHELXL-97
_cell_angle_alpha 98.128(3)
_cell_angle_beta 96.913(3)
_cell_angle_gamma 99.785(3)
_cell_formula_units_Z 1
_cell_length_a 7.0847(11)
_cell_length_b 8.4733(13)
_cell_length_c 10.2291(15)
_cell_measurement_reflns_used 1082
_cell_measurement_temperature 150(2)
_cell_measurement_theta_max 26.6805
_cell_measurement_theta_min 2.4735
_cell_volume 592.45(16)
_computing_cell_refinement 'SAINT (Bruker, 1998)'
_computing_data_collection 'SMART (Bruker, 1998)'
_computing_data_reduction SAINT
_computing_molecular_graphics 'CAMERON (Watkin et al., 1996)'
_computing_publication_material SHELXL97
_computing_structure_refinement 'SHELXL97 (Sheldrick, 1997)'
_computing_structure_solution 'SHELXS97 (Sheldrick, 1997)'
_diffrn_ambient_temperature 150(2)
_diffrn_measured_fraction_theta_full 0.994
_diffrn_measured_fraction_theta_max 0.927
_diffrn_measurement_device_type 'Bruker SMART APEX diffractometer'
_diffrn_measurement_method '\w rotation with narrow frames'
_diffrn_radiation_monochromator graphite
_diffrn_radiation_source 'fine-focus sealed tube'
_diffrn_radiation_type MoK\a
_diffrn_radiation_wavelength 0.71073
_diffrn_reflns_av_R_equivalents 0.0291
_diffrn_reflns_av_sigmaI/netI 0.0499
_diffrn_reflns_limit_h_max 9
_diffrn_reflns_limit_h_min -9
_diffrn_reflns_limit_k_max 11
_diffrn_reflns_limit_k_min -11
_diffrn_reflns_limit_l_max 13
_diffrn_reflns_limit_l_min -13
_diffrn_reflns_number 5320
_diffrn_reflns_theta_full 26.00
_diffrn_reflns_theta_max 28.32
_diffrn_reflns_theta_min 2.03
_diffrn_standards_decay_% 0
_diffrn_standards_interval_count 0
_diffrn_standards_interval_time 0
_diffrn_standards_number 0
_exptl_absorpt_coefficient_mu 0.157
_exptl_absorpt_correction_T_max 0.9953
_exptl_absorpt_correction_T_min 0.9471
_exptl_absorpt_correction_type multi-scan
_exptl_absorpt_process_details '(SADABS; Sheldrick, 1996)'
_exptl_crystal_colour colourless
_exptl_crystal_density_diffrn 1.705
_exptl_crystal_density_method 'not measured'
_exptl_crystal_description Plate
_exptl_crystal_F_000 312
_exptl_crystal_size_max 0.35
_exptl_crystal_size_mid 0.24
_exptl_crystal_size_min 0.03
_refine_diff_density_max 0.326
_refine_diff_density_min -0.325
_refine_ls_extinction_method none
_refine_ls_goodness_of_fit_ref 1.080
_refine_ls_hydrogen_treatment refall
_refine_ls_matrix_type full
_refine_ls_number_parameters 230
_refine_ls_number_reflns 2741
_refine_ls_number_restraints 0
_refine_ls_restrained_S_all 1.080
_refine_ls_R_factor_all 0.0723
_refine_ls_R_factor_gt 0.0521
_refine_ls_shift/su_max <0.001
_refine_ls_shift/su_mean 0.000
_refine_ls_structure_factor_coef Fsqd
_refine_ls_weighting_details 'calc w = 1/[\s^2^(Fo^2^)+(0.0457P)^2^+0.1655P] where P = (Fo^2^+2Fc^2^)/3'
_refine_ls_weighting_scheme calc
_refine_ls_wR_factor_gt 0.1053
_refine_ls_wR_factor_ref 0.1142
_reflns_number_gt 2131
_reflns_number_total 2741
_reflns_threshold_expression 'I > 2\s(I)'
_cod_data_source_file ci6440.cif
_cod_data_source_block I
_cod_depositor_comments
;
The following automatic conversions were performed:
'_symmetry_cell_setting' value 'Triclinic' changed to 'triclinic'
according to '/home/saulius/struct/CIF-dictionaries/cif_core.dic'
dictionary named 'cif_core.dic' version 2.4.1 from 2010-06-29.

Automatic conversion script
Id: cif_fix_enum 1527 2010-12-29 10:47:43Z saulius 

The following automatic conversions were performed:

'_symmetry_cell_setting' value 'Triclinic' changed to 'triclinic'
according to /home/saulius/struct/CIF-dictionaries/cif_core.dic
dictionary named 'cif_core.dic' version 2.4.1 from 2010-06-29.

Automatic conversion script
Id: cif_fix_values 1715 2011-07-08 13:25:40Z adriana 
;
_cod_database_code 2204297
_cod_database_fobs_code 2204297

loop_
_symmetry_equiv_pos_as_xyz
'x, y, z'
'-x, -y, -z'

loop_
_atom_site_label
_atom_site_fract_x
_atom_site_fract_y
_atom_site_fract_z
_atom_site_U_iso_or_equiv
_atom_site_adp_type
_atom_site_calc_flag
_atom_site_occupancy
_atom_site_type_symbol
F9 0.37304(19) 0.84841(15) 0.16434(12) 0.0278(3) Uani d 1 F
O7 0.0566(2) 0.69895(17) 0.59096(14) 0.0232(4) Uani d 1 O
O8 0.1991(2) 0.53627(17) 0.17616(14) 0.0234(4) Uani d 1 O
N1 0.2094(3) 0.8886(2) 0.48334(18) 0.0196(4) Uani d 1 N
H1 0.207(4) 0.966(3) 0.543(3) 0.035(7) Uiso d 1 H
N3 0.1319(2) 0.6192(2) 0.38430(16) 0.0172(4) Uani d 1 N
H3 0.075(3) 0.515(3) 0.389(2) 0.025(6) Uiso d 1 H
C2 0.1276(3) 0.7343(2) 0.4933(2) 0.0175(4) Uani d 1 C
C4 0.2065(3) 0.6469(2) 0.2685(2) 0.0172(4) Uani d 1 C
C5 0.2912(3) 0.8144(2) 0.2720(2) 0.0182(4) Uani d 1 C
C6 0.2897(3) 0.9295(3) 0.3745(2) 0.0206(5) Uani d 1 C
H6 0.341(3) 1.040(3) 0.377(2) 0.016(5) Uiso d 1 H
F19 0.47754(18) 0.80432(14) 0.86893(12) 0.0258(3) Uani d 1 F
O17 0.2285(2) 0.17889(17) 0.65744(14) 0.0222(4) Uani d 1 O
O18 0.5329(2) 0.68229(17) 0.61498(14) 0.0214(3) Uani d 1 O
N11 0.2653(2) 0.3825(2) 0.83458(16) 0.0162(4) Uani d 1 N
H11 0.203(3) 0.311(3) 0.881(2) 0.026(6) Uiso d 1 H
N13 0.3790(3) 0.4320(2) 0.63923(17) 0.0167(4) Uani d 1 N
H13 0.399(3) 0.398(3) 0.561(2) 0.021(6) Uiso d 1 H
C12 0.2873(3) 0.3209(2) 0.70817(19) 0.0158(4) Uani d 1 C
C14 0.4501(3) 0.5943(2) 0.6848(2) 0.0161(4) Uani d 1 C
C15 0.4153(3) 0.6458(2) 0.8187(2) 0.0169(4) Uani d 1 C
C16 0.3266(3) 0.5434(2) 0.8892(2) 0.0171(4) Uani d 1 C
H16 0.304(3) 0.576(3) 0.976(2) 0.020(6) Uiso d 1 H
O21 0.0777(2) 0.14345(17) 0.95410(15) 0.0241(4) Uani d 1 O
C21 0.1347(3) -0.0087(3) 0.9117(2) 0.0230(5) Uani d 1 C
H21A 0.162(3) -0.009(3) 0.819(2) 0.021(6) Uiso d 1 H
H21B 0.255(3) -0.013(3) 0.973(2) 0.021(6) Uiso d 1 H
C22 0.0271(4) 0.1472(3) 1.0864(2) 0.0237(5) Uani d 1 C
H22A 0.143(3) 0.138(3) 1.150(2) 0.031(7) Uiso d 1 H
H22B -0.012(3) 0.249(3) 1.109(2) 0.019(6) Uiso d 1 H

loop_
_atom_site_aniso_label
_atom_site_aniso_U_11
_atom_site_aniso_U_22
_atom_site_aniso_U_33
_atom_site_aniso_U_12
_atom_site_aniso_U_13
_atom_site_aniso_U_23
F9 0.0363(8) 0.0252(7) 0.0238(7) 0.0018(6) 0.0137(6) 0.0079(6)
O7 0.0332(9) 0.0184(8) 0.0172(8) 0.0007(6) 0.0091(7) 0.0006(6)
O8 0.0327(9) 0.0190(8) 0.0178(8) 0.0029(6) 0.0092(7) -0.0015(6)
N1 0.0261(10) 0.0149(9) 0.0155(9) 0.0021(7) 0.0035(8) -0.0032(7)
N3 0.0236(10) 0.0126(9) 0.0150(9) 0.0014(7) 0.0056(7) 0.0010(7)
C2 0.0201(11) 0.0174(10) 0.0141(10) 0.0034(8) 0.0020(8) 0.0009(8)
C4 0.0176(10) 0.0194(10) 0.0149(10) 0.0055(8) 0.0022(8) 0.0018(8)
C5 0.0208(11) 0.0190(11) 0.0160(10) 0.0021(8) 0.0060(8) 0.0059(8)
C6 0.0242(12) 0.0141(10) 0.0231(11) 0.0001(8) 0.0030(9) 0.0062(9)
F19 0.0354(8) 0.0137(6) 0.0255(7) -0.0024(5) 0.0111(6) -0.0034(5)
O17 0.0314(9) 0.0136(7) 0.0202(8) 0.0001(6) 0.0071(7) 0.0006(6)
O18 0.0297(8) 0.0166(8) 0.0183(7) 0.0001(6) 0.0109(6) 0.0031(6)
N11 0.0221(9) 0.0147(9) 0.0132(8) 0.0016(7) 0.0077(7) 0.0047(7)
N13 0.0233(9) 0.0150(9) 0.0116(8) 0.0022(7) 0.0064(7) 0.0002(7)
C12 0.0171(10) 0.0150(10) 0.0162(10) 0.0025(8) 0.0060(8) 0.0034(8)
C14 0.0173(10) 0.0161(10) 0.0157(10) 0.0032(8) 0.0041(8) 0.0036(8)
C15 0.0200(11) 0.0130(10) 0.0166(10) 0.0020(8) 0.0039(8) -0.0005(8)
C16 0.0194(11) 0.0197(11) 0.0123(10) 0.0052(8) 0.0038(8) 0.0004(8)
O21 0.0348(9) 0.0160(8) 0.0251(8) 0.0031(6) 0.0163(7) 0.0078(6)
C21 0.0301(13) 0.0190(11) 0.0232(12) 0.0046(9) 0.0138(10) 0.0058(9)
C22 0.0344(13) 0.0158(11) 0.0214(12) 0.0023(9) 0.0109(10) 0.0017(9)

loop_
_atom_type_symbol
_atom_type_description
_atom_type_scat_dispersion_real
_atom_type_scat_dispersion_imag
_atom_type_scat_source
C C 0.0033 0.0016 'International Tables Vol C Tables 4.2.6.8 and 6.1.1.4'
H H 0.0000 0.0000 'International Tables Vol C Tables 4.2.6.8 and 6.1.1.4'
N N 0.0061 0.0033 'International Tables Vol C Tables 4.2.6.8 and 6.1.1.4'
O O 0.0106 0.0060 'International Tables Vol C Tables 4.2.6.8 and 6.1.1.4'
F F 0.0171 0.0103 'International Tables Vol C Tables 4.2.6.8 and 6.1.1.4'

loop_
_geom_angle_atom_site_label_1
_geom_angle_atom_site_label_2
_geom_angle_atom_site_label_3
_geom_angle_site_symmetry_1
_geom_angle_site_symmetry_3
_geom_angle
C2 N1 C6 . . 123.56(18)
C2 N1 H1 . . 120.8(18)
C6 N1 H1 . . 115.6(18)
C2 N3 C4 . . 126.62(18)
C2 N3 H3 . . 115.6(15)
C4 N3 H3 . . 117.7(15)
O7 C2 N1 . . 123.09(19)
O7 C2 N3 . . 122.19(19)
N1 C2 N3 . . 114.72(18)
O8 C4 N3 . . 121.43(19)
O8 C4 C5 . . 125.64(19)
N3 C4 C5 . . 112.93(17)
C6 C5 F9 . . 121.62(18)
C6 C5 C4 . . 122.52(19)
F9 C5 C4 . . 115.86(17)
C5 C6 N1 . . 119.60(19)
C5 C6 H6 . . 123.6(13)
N1 C6 H6 . . 116.8(13)
C12 N11 C16 . . 122.96(17)
C12 N11 H11 . . 116.2(15)
C16 N11 H11 . . 120.8(14)
C14 N13 C12 . . 127.10(18)
C14 N13 H13 . . 115.1(15)
C12 N13 H13 . . 117.7(15)
O17 C12 N11 . . 123.41(18)
O17 C12 N13 . . 121.69(18)
N11 C12 N13 . . 114.89(17)
O18 C14 N13 . . 121.64(18)
O18 C14 C15 . . 125.45(18)
N13 C14 C15 . . 112.90(17)
C16 C15 F19 . . 121.57(18)
C16 C15 C14 . . 122.27(19)
F19 C15 C14 . . 116.16(17)
C15 C16 N11 . . 119.84(19)
C15 C16 H16 . . 122.7(14)
N11 C16 H16 . . 117.5(14)
C22 O21 C21 . . 109.42(16)
O21 C21 C22 . 2_557 110.12(18)
O21 C21 H21A . . 107.1(13)
C22 C21 H21A 2_557 . 109.0(13)
O21 C21 H21B . . 107.8(12)
C22 C21 H21B 2_557 . 112.2(12)
H21A C21 H21B . . 110.5(17)
O21 C22 C21 . 2_557 110.23(18)
O21 C22 H22A . . 109.5(14)
C21 C22 H22A 2_557 . 109.2(14)
O21 C22 H22B . . 106.3(13)
C21 C22 H22B 2_557 . 110.9(13)
H22A C22 H22B . . 110.6(19)

loop_
_geom_bond_atom_site_label_1
_geom_bond_atom_site_label_2
_geom_bond_site_symmetry_2
_geom_bond_distance
F9 C5 . 1.349(2)
O7 C2 . 1.223(2)
O8 C4 . 1.223(2)
N1 C2 . 1.360(3)
N1 C6 . 1.371(3)
N1 H1 . 0.83(3)
N3 C2 . 1.380(3)
N3 C4 . 1.387(3)
N3 H3 . 0.91(2)
C4 C5 . 1.437(3)
C5 C6 . 1.330(3)
C6 H6 . 0.94(2)
F19 C15 . 1.346(2)
O17 C12 . 1.222(2)
O18 C14 . 1.230(2)
N11 C12 . 1.362(2)
N11 C16 . 1.372(3)
N11 H11 . 0.91(2)
N13 C14 . 1.374(3)
N13 C12 . 1.376(3)
N13 H13 . 0.85(2)
C14 C15 . 1.441(3)
C15 C16 . 1.330(3)
C16 H16 . 0.93(2)
O21 C22 . 1.439(2)
O21 C21 . 1.440(3)
C21 C22 2_557 1.499(3)
C21 H21A . 0.99(2)
C21 H21B . 1.00(2)
C22 C21 2_557 1.499(3)
C22 H22A . 1.00(2)
C22 H22B . 0.96(2)

loop_
_geom_hbond_atom_site_label_D
_geom_hbond_atom_site_label_H
_geom_hbond_atom_site_label_A
_geom_hbond_site_symmetry_A
_geom_hbond_distance_DH
_geom_hbond_distance_HA
_geom_hbond_distance_DA
_geom_hbond_angle_DHA
N1 H1 O17 1_565 0.83(3) 1.98(3) 2.798(2) 167(2)
N3 H3 O7 2_566 0.91(2) 1.95(2) 2.857(2) 176(2)
N11 H11 O21 . 0.91(2) 1.84(2) 2.746(2) 171(2)
N13 H13 O18 2_666 0.85(2) 1.98(2) 2.824(2) 175(2)

loop_
_geom_torsion_atom_site_label_1
_geom_torsion_atom_site_label_2
_geom_torsion_atom_site_label_3
_geom_torsion_atom_site_label_4
_geom_torsion_site_symmetry_4
_geom_torsion
C6 N1 C2 O7 . 179.8(2)
C6 N1 C2 N3 . 0.3(3)
C4 N3 C2 O7 . 179.2(2)
C4 N3 C2 N1 . -1.3(3)
C2 N3 C4 O8 . -178.30(19)
C2 N3 C4 C5 . 2.3(3)
O8 C4 C5 C6 . 178.1(2)
N3 C4 C5 C6 . -2.4(3)
O8 C4 C5 F9 . -1.8(3)
N3 C4 C5 F9 . 177.60(17)
F9 C5 C6 N1 . -178.30(19)
C4 C5 C6 N1 . 1.7(3)
C2 N1 C6 C5 . -0.6(3)
C16 N11 C12 O17 . -178.0(2)
C16 N11 C12 N13 . 1.0(3)
C14 N13 C12 O17 . 179.6(2)
C14 N13 C12 N11 . 0.7(3)
C12 N13 C14 O18 . 178.74(19)
C12 N13 C14 C15 . -1.7(3)
O18 C14 C15 C16 . -179.2(2)
N13 C14 C15 C16 . 1.3(3)
O18 C14 C15 F19 . 0.9(3)
N13 C14 C15 F19 . -178.66(17)
F19 C15 C16 N11 . -179.98(18)
C14 C15 C16 N11 . 0.1(3)
C12 N11 C16 C15 . -1.3(3)
C22 O21 C21 C22 2_557 58.7(3)
C21 O21 C22 C21 2_557 -58.8(3)
